data_7010427
loop_
_publ_author_name
'Liaw, Wen-Feng'
'Chen, Chien-Hong'
'Lee, Chien-Ming'
'Lee, Gene-Hsiang'
'Peng, Shie-Ming'

_publ_section_title
;
 Distorted square planar nickel(II) carbonyl complexes containing
 terminal thiolate/selenolate ligands
;
_journal_issue 2
_journal_name_full 'Journal of the Chemical Society, Dalton Transactions'
_journal_page_first 138
_journal_paper_doi 10.1039/b008902h
_journal_year 2001
_chemical_formula_sum 'C55 H45 N Ni O P2 S2 Se'
_chemical_formula_weight 999.65
_chemical_name_systematic
; 
? 
;
_space_group_IT_number 2
_symmetry_cell_setting triclinic
_symmetry_space_group_name_Hall '-P 1'
_symmetry_space_group_name_H-M 'P -1'
_atom_sites_solution_hydrogens geom
_atom_sites_solution_primary direct
_atom_sites_solution_secondary difmap
_audit_creation_method SHELXL
_cell_angle_alpha 73.39(2)
_cell_angle_beta 87.07(3)
_cell_angle_gamma 87.51(3)
_cell_formula_units_Z 2
_cell_length_a 10.133(4)
_cell_length_b 15.499(3)
_cell_length_c 16.426(5)
_cell_measurement_reflns_used 25
_cell_measurement_temperature 295(2)
_cell_measurement_theta_max 12.41
_cell_measurement_theta_min 7.32
_cell_volume 2467.7(13)
_computing_cell_refinement 'NONIUS CAD4'
_computing_data_collection 'NONIUS CAD4'
_computing_data_reduction 'NRCSDP DATRD2'
_computing_molecular_graphics 'Siemens SHELXTL'
_computing_publication_material 'Siemens SHELXTL'
_computing_structure_refinement 'SHELXL-93 (Sheldrick, 1993)'
_computing_structure_solution 'SHELXS-86 (Sheldrick, 1990)'
_diffrn_ambient_temperature 295(2)
_diffrn_measurement_device 'NONIUS CAD4'
_diffrn_measurement_method '\w--2\q scans'
_diffrn_radiation_monochromator graphite
_diffrn_radiation_source 'fine-focus sealed tube'
_diffrn_radiation_type MoK\a
_diffrn_radiation_wavelength 0.71073
_diffrn_reflns_av_R_equivalents 0.0000
_diffrn_reflns_av_sigmaI/netI 0.0611
_diffrn_reflns_limit_h_max 12
_diffrn_reflns_limit_h_min -11
_diffrn_reflns_limit_k_max 18
_diffrn_reflns_limit_k_min 0
_diffrn_reflns_limit_l_max 19
_diffrn_reflns_limit_l_min -18
_diffrn_reflns_number 8672
_diffrn_reflns_theta_max 25.00
_diffrn_reflns_theta_min 1.60
_diffrn_standards_decay_% 0
_diffrn_standards_interval_time 60
_diffrn_standards_number 3
_exptl_absorpt_coefficient_mu 1.319
_exptl_absorpt_correction_T_max 0.892
_exptl_absorpt_correction_T_min 0.765
_exptl_absorpt_correction_type empirical
_exptl_crystal_colour 'light brown'
_exptl_crystal_density_diffrn 1.345
_exptl_crystal_density_meas ?
_exptl_crystal_description block
_exptl_crystal_F_000 1028
_exptl_crystal_size_max 0.50
_exptl_crystal_size_mid 0.50
_exptl_crystal_size_min 0.50
_refine_diff_density_max 0.389
_refine_diff_density_min -0.261
_refine_diff_density_rms 0.054
_refine_ls_extinction_method none
_refine_ls_goodness_of_fit_all 1.007
_refine_ls_goodness_of_fit_obs 1.212
_refine_ls_matrix_type full
_refine_ls_number_parameters 574
_refine_ls_number_reflns 8672
_refine_ls_number_restraints 2
_refine_ls_restrained_S_all 1.013
_refine_ls_restrained_S_obs 1.221
_refine_ls_R_factor_all 0.0995
_refine_ls_R_factor_obs 0.0390
_refine_ls_shift/esd_max 0.013
_refine_ls_shift/esd_mean 0.000
_refine_ls_structure_factor_coef Fsqd
_refine_ls_weighting_details 'w=1/[\s^2^(Fo^2^)+(0.0452P)^2^+0.0000P] where P=(Fo^2^+2Fc^2^)/3'
_refine_ls_weighting_scheme calc
_refine_ls_wR_factor_all 0.1038
_refine_ls_wR_factor_obs 0.0895
_reflns_number_observed 4717
_reflns_number_total 8672
_reflns_observed_criterion >2sigma(I)
_cod_data_source_file b008902h.txt
_cod_data_source_block ic4755
_cod_depositor_comments
;
The following automatic conversions were performed:
'_symmetry_cell_setting' value 'Triclinic' changed to 'triclinic'
according to '/home/saulius/struct/CIF-dictionaries/cif_core.dic'
dictionary named 'cif_core.dic' version 2.4.1 from 2010-06-29.

Automatic conversion script
Id: cif_fix_enum 1527 2010-12-29 10:47:43Z saulius 

The following automatic conversions were performed:

'_exptl_crystal_density_meas' value 'not_measured' was changed to '?'
- the value is perceived as not measured.

Automatic conversion script
Id: cif_fix_values 3008 2015-01-20 13:52:24Z robertas 

The following automatic conversions were performed:

'_refine_ls_weighting_scheme' value 'calc
w=1/[\s^2^(Fo^2^)+(0.0452P)^2^+0.0000P] where P=(Fo^2^+2Fc^2^)/3' was
changed to 'calc'. New tag '_refine_ls_weighting_details' was
created. The value of the new tag was set to
'w=1/[\s^2^(Fo^2^)+(0.0452P)^2^+0.0000P] where P=(Fo^2^+2Fc^2^)/3'.

Automatic conversion script
Id: cif_fix_values 3143 2015-03-26 13:38:13Z robertas 
;
_cod_original_sg_symbol_H-M P-1
_cod_database_code 7010427

loop_
_symmetry_equiv_pos_as_xyz
'x, y, z'
'-x, -y, -z'

loop_
_atom_site_aniso_label
_atom_site_aniso_U_11
_atom_site_aniso_U_22
_atom_site_aniso_U_33
_atom_site_aniso_U_23
_atom_site_aniso_U_13
_atom_site_aniso_U_12
Ni 0.0493(3) 0.0511(3) 0.0637(3) -0.0178(3) -0.0044(2) 0.0017(2)
X1 0.0674(4) 0.0576(4) 0.0500(4) -0.0151(3) -0.0013(3) -0.0170(3)
X2 0.0603(5) 0.0552(5) 0.0859(6) -0.0299(4) 0.0002(4) -0.0065(3)
X3 0.0591(6) 0.0633(6) 0.0577(6) -0.0238(4) -0.0061(4) -0.0014(4)
X1' 0.0674(4) 0.0576(4) 0.0500(4) -0.0151(3) -0.0013(3) -0.0170(3)
X2' 0.0603(5) 0.0552(5) 0.0859(6) -0.0299(4) 0.0002(4) -0.0065(3)
X3' 0.0591(6) 0.0633(6) 0.0577(6) -0.0238(4) -0.0061(4) -0.0014(4)
C1 0.065(3) 0.088(3) 0.073(3) -0.024(3) 0.002(2) -0.026(2)
C2 0.039(2) 0.061(3) 0.066(3) -0.018(2) -0.004(2) -0.002(2)
C3 0.066(3) 0.064(3) 0.064(3) -0.014(2) -0.007(2) 0.001(2)
C4 0.073(3) 0.087(4) 0.092(4) -0.043(3) -0.001(3) 0.006(3)
C5 0.059(3) 0.106(4) 0.071(3) -0.023(3) -0.003(2) 0.000(3)
C6 0.062(3) 0.087(4) 0.068(3) 0.001(3) -0.010(2) 0.003(2)
C7 0.055(2) 0.066(3) 0.078(3) -0.015(3) -0.008(2) 0.004(2)
C8 0.057(2) 0.063(3) 0.095(3) -0.030(3) -0.020(2) 0.001(2)
C9 0.084(3) 0.080(4) 0.096(4) -0.030(3) -0.009(3) 0.010(3)
C10 0.071(3) 0.109(5) 0.125(5) -0.057(4) -0.023(3) 0.019(3)
C11 0.056(3) 0.139(6) 0.210(8) -0.088(6) 0.002(4) -0.016(4)
C12 0.070(4) 0.105(5) 0.279(10) -0.059(6) 0.030(5) -0.038(4)
C13 0.071(3) 0.070(3) 0.188(6) -0.035(4) 0.006(4) -0.013(3)
C14 0.076(3) 0.059(3) 0.049(2) -0.020(2) 0.001(2) 0.005(2)
C15 0.094(4) 0.077(4) 0.073(3) -0.010(3) 0.010(3) 0.013(3)
C16 0.145(6) 0.078(4) 0.102(5) -0.011(3) 0.031(4) -0.014(4)
C17 0.122(5) 0.112(5) 0.092(4) -0.037(4) 0.040(4) -0.045(4)
C18 0.077(3) 0.121(5) 0.095(4) -0.035(4) 0.008(3) -0.012(3)
C19 0.069(3) 0.082(3) 0.093(4) -0.022(3) -0.002(3) -0.002(3)
O1 0.114(3) 0.165(4) 0.082(3) -0.023(3) 0.012(2) -0.070(3)
P1 0.0373(5) 0.0540(6) 0.0459(6) -0.0095(5) -0.0003(4) 0.0027(4)
P2 0.0369(5) 0.0504(6) 0.0526(6) -0.0140(5) 0.0033(4) -0.0005(4)
N1 0.040(2) 0.063(2) 0.052(2) -0.014(2) 0.0044(14) 0.0007(14)
C20 0.037(2) 0.063(3) 0.039(2) -0.006(2) -0.002(2) 0.002(2)
C21 0.056(2) 0.072(3) 0.058(3) -0.018(2) -0.001(2) -0.007(2)
C22 0.078(3) 0.084(3) 0.077(3) -0.017(3) -0.001(3) -0.028(3)
C23 0.055(3) 0.105(4) 0.081(4) 0.003(3) -0.003(3) -0.023(3)
C24 0.049(3) 0.111(4) 0.068(3) -0.007(3) 0.015(2) -0.001(3)
C25 0.048(2) 0.082(3) 0.056(3) -0.016(2) 0.004(2) 0.000(2)
C26 0.042(2) 0.057(2) 0.052(2) -0.008(2) 0.002(2) 0.007(2)
C27 0.073(3) 0.063(3) 0.077(3) -0.008(2) -0.018(2) -0.003(2)
C28 0.091(4) 0.061(3) 0.113(5) 0.006(3) -0.028(3) 0.009(3)
C29 0.085(4) 0.055(3) 0.125(5) -0.002(3) 0.008(3) 0.020(3)
C30 0.115(4) 0.075(4) 0.115(5) -0.038(3) 0.001(4) 0.037(3)
C31 0.093(3) 0.079(3) 0.072(3) -0.025(3) -0.004(3) 0.031(3)
C32 0.041(2) 0.060(2) 0.048(2) -0.014(2) -0.003(2) 0.002(2)
C33 0.056(2) 0.069(3) 0.056(3) -0.023(2) 0.000(2) -0.004(2)
C34 0.052(2) 0.102(4) 0.071(3) -0.032(3) -0.009(2) -0.005(2)
C35 0.065(3) 0.118(4) 0.068(3) -0.012(3) -0.027(2) 0.005(3)
C36 0.080(3) 0.111(4) 0.074(3) 0.009(3) -0.026(3) -0.012(3)
C37 0.062(3) 0.083(3) 0.070(3) 0.008(3) -0.014(2) -0.015(2)
C38 0.043(2) 0.049(2) 0.053(2) -0.012(2) 0.009(2) -0.004(2)
C39 0.049(2) 0.061(3) 0.060(3) -0.013(2) -0.005(2) -0.001(2)
C40 0.058(3) 0.083(3) 0.072(3) -0.019(3) -0.010(2) -0.016(2)
C41 0.082(3) 0.069(3) 0.083(3) -0.024(3) 0.004(3) -0.025(3)
C42 0.094(4) 0.051(3) 0.091(4) -0.008(3) -0.005(3) -0.008(2)
C43 0.062(3) 0.056(3) 0.080(3) -0.012(2) -0.009(2) 0.000(2)
C44 0.038(2) 0.050(2) 0.073(3) -0.020(2) 0.000(2) 0.003(2)
C45 0.080(3) 0.096(4) 0.085(4) -0.033(3) -0.005(3) 0.032(3)
C46 0.094(4) 0.115(5) 0.127(5) -0.065(4) -0.031(4) 0.057(4)
C47 0.085(4) 0.059(3) 0.170(6) -0.049(4) -0.036(4) 0.016(3)
C48 0.099(4) 0.054(3) 0.131(5) 0.012(3) -0.007(4) 0.000(3)
C49 0.084(3) 0.063(3) 0.097(4) 0.001(3) 0.022(3) 0.009(2)
C50 0.043(2) 0.052(2) 0.054(2) -0.015(2) 0.006(2) -0.005(2)
C51 0.057(2) 0.096(4) 0.059(3) -0.021(3) 0.006(2) -0.018(2)
C52 0.082(3) 0.115(4) 0.059(3) -0.024(3) 0.015(3) -0.019(3)
C53 0.108(4) 0.123(5) 0.049(3) -0.020(3) -0.004(3) -0.025(3)
C54 0.073(3) 0.127(5) 0.072(3) -0.032(3) -0.013(3) -0.019(3)
C55 0.050(2) 0.089(3) 0.061(3) -0.025(2) 0.005(2) -0.010(2)

loop_
_atom_site_label
_atom_site_type_symbol
_atom_site_fract_x
_atom_site_fract_y
_atom_site_fract_z
_atom_site_U_iso_or_equiv
_atom_site_thermal_displace_type
_atom_site_occupancy
_atom_site_calc_flag
_atom_site_refinement_flags
_atom_site_disorder_group
Ni Ni 0.56800(4) 0.82138(3) 0.18520(3) 0.0544(2) Uani 1 d . .
X1 Se 0.43804(6) 0.72106(4) 0.15361(4) 0.0579(2) Uani 0.464(12) d P 1
X2 S 0.68184(6) 0.92851(5) 0.22263(5) 0.0651(3) Uani 0.60(3) d P 1
X3 S 0.52240(8) 0.76784(6) 0.32429(5) 0.0586(4) Uani 0.86(3) d P 1
X1' S 0.43804(6) 0.72106(4) 0.15361(4) 0.0579(2) Uani 0.54(2) d P 2
X2' Se 0.68184(6) 0.92851(5) 0.22263(5) 0.0651(3) Uani 0.396(10) d P 2
X3' Se 0.52240(8) 0.76784(6) 0.32429(5) 0.0586(4) Uani 0.145(12) d P 2
C1 C 0.6262(4) 0.8707(3) 0.0817(3) 0.0746(13) Uani 1 d . .
C2 C 0.4436(3) 0.7309(3) 0.0380(3) 0.0554(10) Uani 1 d . .
C3 C 0.4662(4) 0.6535(3) 0.0125(3) 0.0655(11) Uani 1 d . .
H3A H 0.4878(4) 0.5997(3) 0.0528(3) 0.079 Uiso 1 calc R .
C4 C 0.4575(4) 0.6545(3) -0.0713(3) 0.0807(14) Uani 1 d . .
H4A H 0.4732(4) 0.6016(3) -0.0867(3) 0.097 Uiso 1 calc R .
C5 C 0.4260(4) 0.7325(4) -0.1317(3) 0.0792(13) Uani 1 d . .
H5A H 0.4190(4) 0.7330(4) -0.1880(3) 0.095 Uiso 1 calc R .
C6 C 0.4048(4) 0.8101(4) -0.1083(3) 0.0773(13) Uani 1 d . .
H6A H 0.3859(4) 0.8638(4) -0.1495(3) 0.093 Uiso 1 calc R .
C7 C 0.4110(4) 0.8098(3) -0.0245(3) 0.0673(11) Uani 1 d . .
H7A H 0.3932(4) 0.8628(3) -0.0096(3) 0.081 Uiso 1 calc R .
C8 C 0.8489(4) 0.9298(3) 0.1754(3) 0.0697(12) Uani 1 d . .
C9 C 0.9270(5) 0.8533(3) 0.1860(3) 0.0858(14) Uani 1 d . .
H9A H 0.8922(5) 0.7976(3) 0.2141(3) 0.103 Uiso 1 calc R .
C10 C 1.0563(5) 0.8577(4) 0.1555(4) 0.097(2) Uani 1 d . .
H10A H 1.1079(5) 0.8050(4) 0.1641(4) 0.116 Uiso 1 calc R .
C11 C 1.1094(5) 0.9370(5) 0.1133(5) 0.127(2) Uani 1 d . .
H11A H 1.1968(5) 0.9392(5) 0.0927(5) 0.152 Uiso 1 calc R .
C12 C 1.0328(6) 1.0145(4) 0.1012(5) 0.151(3) Uani 1 d . .
H12A H 1.0677(6) 1.0697(4) 0.0716(5) 0.181 Uiso 1 calc R .
C13 C 0.9038(5) 1.0103(3) 0.1329(4) 0.110(2) Uani 1 d . .
H13A H 0.8530(5) 1.0633(3) 0.1253(4) 0.132 Uiso 1 calc R .
C14 C 0.3893(4) 0.6912(3) 0.3513(2) 0.0607(10) Uani 1 d . .
C15 C 0.4150(5) 0.6032(3) 0.3962(3) 0.0848(14) Uani 1 d . .
H15A H 0.5016(5) 0.5832(3) 0.4085(3) 0.102 Uiso 1 calc R .
C16 C 0.3117(7) 0.5436(4) 0.4235(4) 0.112(2) Uani 1 d . .
H16A H 0.3300(7) 0.4845(4) 0.4549(4) 0.134 Uiso 1 calc R .
C17 C 0.1851(7) 0.5707(5) 0.4048(4) 0.107(2) Uani 1 d . .
H17A H 0.1169(7) 0.5304(5) 0.4217(4) 0.129 Uiso 1 calc R .
C18 C 0.1598(5) 0.6579(4) 0.3607(3) 0.097(2) Uani 1 d . .
H18A H 0.0731(5) 0.6775(4) 0.3485(3) 0.117 Uiso 1 calc R .
C19 C 0.2597(4) 0.7175(3) 0.3340(3) 0.0822(14) Uani 1 d . .
H19A H 0.2397(4) 0.7768(3) 0.3037(3) 0.099 Uiso 1 calc R .
O1 O 0.6657(4) 0.9047(3) 0.0146(2) 0.1214(15) Uani 1 d . .
P1 P 0.89592(9) 0.27709(7) 0.34862(6) 0.0469(2) Uani 1 d . .
P2 P 1.10170(8) 0.24734(6) 0.22313(6) 0.0470(2) Uani 1 d . .
N1 N 0.9627(3) 0.2478(2) 0.2720(2) 0.0525(8) Uani 1 d . .
C20 C 0.7493(3) 0.2124(3) 0.3814(2) 0.0484(9) Uani 1 d . .
C21 C 0.7250(4) 0.1426(3) 0.3483(3) 0.0624(11) Uani 1 d . .
H21A H 0.7848(4) 0.1280(3) 0.3091(3) 0.075 Uiso 1 calc R .
C22 C 0.6123(4) 0.0948(3) 0.3736(3) 0.0801(14) Uani 1 d . .
H22A H 0.5958(4) 0.0478(3) 0.3511(3) 0.096 Uiso 1 calc R .
C23 C 0.5235(4) 0.1152(4) 0.4315(3) 0.086(2) Uani 1 d . .
H23A H 0.4471(4) 0.0825(4) 0.4480(3) 0.103 Uiso 1 calc R .
C24 C 0.5476(4) 0.1840(4) 0.4651(3) 0.0804(14) Uani 1 d . .
H24A H 0.4875(4) 0.1976(4) 0.5047(3) 0.096 Uiso 1 calc R .
C25 C 0.6601(3) 0.2333(3) 0.4406(2) 0.0631(11) Uani 1 d . .
H25A H 0.6762(3) 0.2800(3) 0.4634(2) 0.076 Uiso 1 calc R .
C26 C 0.8415(3) 0.3931(3) 0.3179(2) 0.0522(9) Uani 1 d . .
C27 C 0.7874(4) 0.4263(3) 0.2392(3) 0.0730(12) Uani 1 d . .
H27A H 0.7865(4) 0.3901(3) 0.2027(3) 0.088 Uiso 1 calc R .
C28 C 0.7348(5) 0.5129(3) 0.2144(4) 0.094(2) Uani 1 d . .
H28A H 0.6962(5) 0.5342(3) 0.1620(4) 0.113 Uiso 1 calc R .
C29 C 0.7388(5) 0.5671(3) 0.2657(4) 0.094(2) Uani 1 d . .
H29A H 0.7055(5) 0.6260(3) 0.2478(4) 0.113 Uiso 1 calc R .
C30 C 0.7914(5) 0.5353(3) 0.3430(4) 0.101(2) Uani 1 d . .
H30A H 0.7935(5) 0.5722(3) 0.3786(4) 0.121 Uiso 1 calc R .
C31 C 0.8420(4) 0.4481(3) 0.3692(3) 0.0811(14) Uani 1 d . .
H31A H 0.8770(4) 0.4266(3) 0.4227(3) 0.097 Uiso 1 calc R .
C32 C 0.9948(3) 0.2573(3) 0.4406(2) 0.0499(9) Uani 1 d . .
C33 C 1.1034(4) 0.3097(3) 0.4394(3) 0.0590(10) Uani 1 d . .
H33A H 1.1192(4) 0.3601(3) 0.3936(3) 0.071 Uiso 1 calc R .
C34 C 1.1875(4) 0.2872(3) 0.5062(3) 0.0733(13) Uani 1 d . .
H34A H 1.2599(4) 0.3225(3) 0.5051(3) 0.088 Uiso 1 calc R .
C35 C 1.1651(4) 0.2136(4) 0.5740(3) 0.0861(15) Uani 1 d . .
H35A H 1.2223(4) 0.1986(4) 0.6187(3) 0.103 Uiso 1 calc R .
C36 C 1.0588(5) 0.1620(4) 0.5758(3) 0.094(2) Uani 1 d . .
H36A H 1.0436(5) 0.1120(4) 0.6221(3) 0.113 Uiso 1 calc R .
C37 C 0.9739(4) 0.1835(3) 0.5097(3) 0.0771(13) Uani 1 d . .
H37A H 0.9016(4) 0.1478(3) 0.5117(3) 0.093 Uiso 1 calc R .
C38 C 1.2117(3) 0.3325(2) 0.2315(2) 0.0491(9) Uani 1 d . .
C39 C 1.3266(3) 0.3123(3) 0.2755(2) 0.0571(10) Uani 1 d . .
H39A H 1.3522(3) 0.2526(3) 0.3005(2) 0.069 Uiso 1 calc R .
C40 C 1.4040(4) 0.3814(3) 0.2825(3) 0.0709(12) Uani 1 d . .
H40A H 1.4811(4) 0.3678(3) 0.3126(3) 0.085 Uiso 1 calc R .
C41 C 1.3680(5) 0.4686(3) 0.2459(3) 0.0769(13) Uani 1 d . .
H41A H 1.4211(5) 0.5143(3) 0.2503(3) 0.092 Uiso 1 calc R .
C42 C 1.2539(5) 0.4895(3) 0.2024(3) 0.0811(14) Uani 1 d . .
H42A H 1.2292(5) 0.5495(3) 0.1780(3) 0.097 Uiso 1 calc R .
C43 C 1.1755(4) 0.4220(3) 0.1947(3) 0.0673(12) Uani 1 d . .
H43A H 1.0984(4) 0.4365(3) 0.1647(3) 0.081 Uiso 1 calc R .
C44 C 1.1859(3) 0.1398(2) 0.2611(3) 0.0532(10) Uani 1 d . .
C45 C 1.2678(4) 0.1033(3) 0.2105(3) 0.0868(15) Uani 1 d . .
H45A H 1.2812(4) 0.1345(3) 0.1534(3) 0.104 Uiso 1 calc R .
C46 C 1.3320(5) 0.0200(4) 0.2431(4) 0.107(2) Uani 1 d . .
H46A H 1.3865(5) -0.0046(4) 0.2076(4) 0.128 Uiso 1 calc R .
C47 C 1.3150(5) -0.0245(4) 0.3255(5) 0.100(2) Uani 1 d . .
H47A H 1.3572(5) -0.0804(4) 0.3465(5) 0.120 Uiso 1 calc R .
C48 C 1.2368(5) 0.0104(3) 0.3796(4) 0.103(2) Uani 1 d . .
H48A H 1.2281(5) -0.0203(3) 0.4371(4) 0.124 Uiso 1 calc R .
C49 C 1.1696(4) 0.0937(3) 0.3464(3) 0.088(2) Uani 1 d . .
H49A H 1.1143(4) 0.1177(3) 0.3819(3) 0.105 Uiso 1 calc R .
C50 C 1.0750(3) 0.2701(2) 0.1125(2) 0.0498(9) Uani 1 d . .
C51 C 1.1802(4) 0.2896(3) 0.0538(3) 0.0707(12) Uani 1 d . .
H51A H 1.2652(4) 0.2904(3) 0.0724(3) 0.085 Uiso 1 calc R .
C52 C 1.1606(5) 0.3078(3) -0.0311(3) 0.0859(14) Uani 1 d . .
H52A H 1.2323(5) 0.3195(3) -0.0699(3) 0.103 Uiso 1 calc R .
C53 C 1.0352(5) 0.3087(4) -0.0592(3) 0.093(2) Uani 1 d . .
H53A H 1.0217(5) 0.3228(4) -0.1172(3) 0.112 Uiso 1 calc R .
C54 C 0.9297(5) 0.2888(3) -0.0019(3) 0.089(2) Uani 1 d . .
H54A H 0.8448(5) 0.2889(3) -0.0209(3) 0.107 Uiso 1 calc R .
C55 C 0.9498(4) 0.2688(3) 0.0836(3) 0.0657(11) Uani 1 d . .
H55A H 0.8784(4) 0.2543(3) 0.1224(3) 0.079 Uiso 1 calc R .

loop_
_atom_type_symbol
_atom_type_description
_atom_type_scat_dispersion_real
_atom_type_scat_dispersion_imag
_atom_type_scat_source
C C 0.0033 0.0016 'International Tables Vol C Tables 4.2.6.8 and 6.1.1.4'
H H 0.0000 0.0000 'International Tables Vol C Tables 4.2.6.8 and 6.1.1.4'
N N 0.0061 0.0033 'International Tables Vol C Tables 4.2.6.8 and 6.1.1.4'
O O 0.0106 0.0060 'International Tables Vol C Tables 4.2.6.8 and 6.1.1.4'
P P 0.1023 0.0942 'International Tables Vol C Tables 4.2.6.8 and 6.1.1.4'
S S 0.1246 0.1234 'International Tables Vol C Tables 4.2.6.8 and 6.1.1.4'
Ni Ni 0.3393 1.1124 'International Tables Vol C Tables 4.2.6.8 and 6.1.1.4'
Se Se -0.0929 2.2259 'International Tables Vol C Tables 4.2.6.8 and 6.1.1.4'

loop_
_geom_angle_atom_site_label_1
_geom_angle_atom_site_label_2
_geom_angle_atom_site_label_3
_geom_angle
_geom_angle_site_symmetry_1
_geom_angle_site_symmetry_3
_geom_angle_publ_flag
C1 Ni X3' 170.51(14) . . ?
C1 Ni X3 170.51(14) . . ?
C1 Ni X1 96.20(14) . . ?
X3 Ni X1 92.75(4) . . ?
C1 Ni X1' 96.20(14) . . ?
X3' Ni X1' 92.75(4) . . ?
C1 Ni X2' 86.69(15) . . ?
X3' Ni X2' 84.65(4) . . ?
X1' Ni X2' 174.47(3) . . ?
C1 Ni X2 86.69(15) . . ?
X3 Ni X2 84.65(4) . . ?
X1 Ni X2 174.47(3) . . ?
C2 X1 Ni 112.48(12) . . ?
C8 X2 Ni 107.69(14) . . ?
C14 X3 Ni 114.35(13) . . ?
C2 X1' Ni 112.48(12) . . ?
C8 X2' Ni 107.69(14) . . ?
C14 X3' Ni 114.35(13) . . ?
O1 C1 Ni 178.2(4) . . ?
C3 C2 C7 117.2(4) . . ?
C3 C2 X1' 118.6(3) . . ?
C7 C2 X1' 123.8(3) . . ?
C3 C2 X1 118.6(3) . . ?
C7 C2 X1 123.8(3) . . ?
C4 C3 C2 121.5(4) . . ?
C5 C4 C3 120.4(5) . . ?
C4 C5 C6 119.2(5) . . ?
C5 C6 C7 120.9(4) . . ?
C6 C7 C2 120.7(4) . . ?
C9 C8 C13 117.7(4) . . ?
C9 C8 X2' 122.5(4) . . ?
C13 C8 X2' 119.6(4) . . ?
C9 C8 X2 122.5(4) . . ?
C13 C8 X2 119.6(4) . . ?
C8 C9 C10 120.9(5) . . ?
C11 C10 C9 121.1(5) . . ?
C10 C11 C12 119.1(5) . . ?
C11 C12 C13 119.8(6) . . ?
C8 C13 C12 121.4(5) . . ?
C15 C14 C19 117.8(4) . . ?
C15 C14 X3' 119.1(4) . . ?
C19 C14 X3' 123.0(3) . . ?
C15 C14 X3 119.1(4) . . ?
C19 C14 X3 123.0(3) . . ?
C14 C15 C16 120.3(5) . . ?
C17 C16 C15 120.9(6) . . ?
C16 C17 C18 118.7(6) . . ?
C17 C18 C19 121.2(5) . . ?
C18 C19 C14 121.1(5) . . ?
N1 P1 C26 112.0(2) . . ?
N1 P1 C20 106.9(2) . . ?
C26 P1 C20 106.2(2) . . ?
N1 P1 C32 115.4(2) . . ?
C26 P1 C32 108.6(2) . . ?
C20 P1 C32 107.2(2) . . ?
N1 P2 C50 108.6(2) . . ?
N1 P2 C44 110.6(2) . . ?
C50 P2 C44 109.7(2) . . ?
N1 P2 C38 114.6(2) . . ?
C50 P2 C38 105.6(2) . . ?
C44 P2 C38 107.7(2) . . ?
P1 N1 P2 140.8(2) . . ?
C21 C20 C25 119.9(3) . . ?
C21 C20 P1 120.6(3) . . ?
C25 C20 P1 119.5(3) . . ?
C22 C21 C20 119.6(4) . . ?
C21 C22 C23 120.9(5) . . ?
C24 C23 C22 119.8(4) . . ?
C23 C24 C25 120.5(4) . . ?
C24 C25 C20 119.3(4) . . ?
C31 C26 C27 118.3(4) . . ?
C31 C26 P1 124.2(3) . . ?
C27 C26 P1 117.4(3) . . ?
C28 C27 C26 120.2(5) . . ?
C29 C28 C27 120.6(5) . . ?
C28 C29 C30 119.7(5) . . ?
C29 C30 C31 120.1(5) . . ?
C26 C31 C30 121.1(5) . . ?
C37 C32 C33 118.5(4) . . ?
C37 C32 P1 120.4(3) . . ?
C33 C32 P1 120.7(3) . . ?
C34 C33 C32 120.1(4) . . ?
C35 C34 C33 120.5(4) . . ?
C36 C35 C34 119.8(4) . . ?
C35 C36 C37 120.5(4) . . ?
C32 C37 C36 120.6(4) . . ?
C39 C38 C43 119.1(4) . . ?
C39 C38 P2 122.8(3) . . ?
C43 C38 P2 118.0(3) . . ?
C38 C39 C40 119.8(4) . . ?
C41 C40 C39 120.5(4) . . ?
C40 C41 C42 120.3(4) . . ?
C41 C42 C43 120.2(4) . . ?
C42 C43 C38 120.1(4) . . ?
C45 C44 C49 118.8(4) . . ?
C45 C44 P2 123.1(3) . . ?
C49 C44 P2 118.0(3) . . ?
C44 C45 C46 121.0(5) . . ?
C47 C46 C45 119.8(5) . . ?
C46 C47 C48 121.6(5) . . ?
C47 C48 C49 118.7(5) . . ?
C44 C49 C48 120.1(5) . . ?
C55 C50 C51 118.8(4) . . ?
C55 C50 P2 121.0(3) . . ?
C51 C50 P2 120.3(3) . . ?
C52 C51 C50 120.7(4) . . ?
C51 C52 C53 120.0(4) . . ?
C52 C53 C54 120.1(4) . . ?
C55 C54 C53 119.8(4) . . ?
C54 C55 C50 120.6(4) . . ?

loop_
_geom_bond_atom_site_label_1
_geom_bond_atom_site_label_2
_geom_bond_distance
_geom_bond_site_symmetry_2
_geom_bond_publ_flag
Ni C1 1.737(5) . ?
Ni X3' 2.2279(12) . ?
Ni X3 2.2279(12) . ?
Ni X1 2.2648(10) . ?
Ni X1' 2.2648(10) . ?
Ni X2' 2.2997(10) . ?
Ni X2 2.2997(10) . ?
X1 C2 1.860(4) . ?
X2 C8 1.824(4) . ?
X3 C14 1.790(4) . ?
X1' C2 1.860(4) . ?
X2' C8 1.824(4) . ?
X3' C14 1.790(4) . ?
C1 O1 1.137(5) . ?
C2 C3 1.385(5) . ?
C2 C7 1.393(5) . ?
C3 C4 1.379(6) . ?
C4 C5 1.364(6) . ?
C5 C6 1.369(6) . ?
C6 C7 1.380(6) . ?
C8 C9 1.370(6) . ?
C8 C13 1.370(6) . ?
C9 C10 1.376(6) . ?
C10 C11 1.345(7) . ?
C11 C12 1.373(8) . ?
C12 C13 1.379(7) . ?
C14 C15 1.374(6) . ?
C14 C19 1.377(6) . ?
C15 C16 1.396(7) . ?
C16 C17 1.354(8) . ?
C17 C18 1.359(7) . ?
C18 C19 1.369(6) . ?
P1 N1 1.569(3) . ?
P1 C26 1.792(4) . ?
P1 C20 1.801(4) . ?
P1 C32 1.801(4) . ?
P2 N1 1.586(3) . ?
P2 C50 1.783(4) . ?
P2 C44 1.798(4) . ?
P2 C38 1.802(4) . ?
C20 C21 1.378(5) . ?
C20 C25 1.390(5) . ?
C21 C22 1.369(5) . ?
C22 C23 1.369(6) . ?
C23 C24 1.368(6) . ?
C24 C25 1.378(5) . ?
C26 C31 1.360(5) . ?
C26 C27 1.380(5) . ?
C27 C28 1.378(6) . ?
C28 C29 1.352(7) . ?
C29 C30 1.353(7) . ?
C30 C31 1.380(6) . ?
C32 C37 1.376(5) . ?
C32 C33 1.392(5) . ?
C33 C34 1.379(5) . ?
C34 C35 1.365(6) . ?
C35 C36 1.363(6) . ?
C36 C37 1.376(6) . ?
C38 C39 1.379(5) . ?
C38 C43 1.388(5) . ?
C39 C40 1.388(5) . ?
C40 C41 1.354(6) . ?
C41 C42 1.368(6) . ?
C42 C43 1.378(5) . ?
C44 C45 1.362(5) . ?
C44 C49 1.384(6) . ?
C45 C46 1.394(6) . ?
C46 C47 1.338(7) . ?
C47 C48 1.370(7) . ?
C48 C49 1.410(6) . ?
C50 C55 1.380(5) . ?
C50 C51 1.383(5) . ?
C51 C52 1.366(6) . ?
C52 C53 1.371(6) . ?
C53 C54 1.373(6) . ?
C54 C55 1.373(6) . ?
